data_7152707
loop_
_publ_author_name
'Bentabed-Ababsa, Ghenia'
'Hamza-Reguig, Samira'
'Derdour, A\"icha'
'Domingo, Luis R.'
'S\'aez, Jos\'e A'
'Roisnel, Thierry'
'Dorcet, Vincent'
'Nassar, Ekhlass'
'Mongin, Florence'

_publ_section_title
;
 Experimental and theoretical study of the [3 + 2] cycloaddition of
 carbonyl ylides with alkynes.
;
_journal_issue 42
_journal_name_full 'Organic &amp; biomolecular chemistry'
_journal_page_first 8434
_journal_page_last 8444
_journal_paper_doi 10.1039/c2ob26442k
_journal_volume 10
_journal_year 2012
_chemical_compound_source 'synthesis as described'
_chemical_formula_moiety 'C14 H9 Cl N2 O3'
_chemical_formula_sum 'C14 H9 Cl N2 O3'
_chemical_formula_weight 288.68
_chemical_name_systematic
;
?
;
_space_group_IT_number 14
_symmetry_cell_setting monoclinic
_symmetry_Int_Tables_number 14
_symmetry_space_group_name_Hall '-P 2ybc'
_symmetry_space_group_name_H-M 'P 1 21/c 1'
_atom_sites_solution_hydrogens geom
_atom_sites_solution_primary direct
_atom_sites_solution_secondary difmap
_audit_conform_dict_location ftp://ftp.iucr.org/pub/cif_core.dic
_audit_conform_dict_name cif_core.dic
_audit_conform_dict_version 2.3
_audit_creation_date 2010-11-10T15:06:02-00:00
_audit_creation_method 'WinGX routine CIF_UPDATE'
_cell_angle_alpha 90
_cell_angle_beta 90.0100(10)
_cell_angle_gamma 90
_cell_formula_units_Z 4
_cell_length_a 11.0681(3)
_cell_length_b 9.2126(3)
_cell_length_c 13.3847(3)
_cell_measurement_reflns_used 3606
_cell_measurement_temperature 200(2)
_cell_measurement_theta_max 27.27
_cell_measurement_theta_min 2.68
_cell_measurement_wavelength 0.71073
_cell_volume 1364.78(7)
_computing_cell_refinement 'Bruker SMART (Bruker, 2002)'
_computing_data_collection 'Bruker SAINT (Bruker, 2002)'
_computing_data_reduction 'Bruker SAINT (Bruker, 2002)'
_computing_molecular_graphics 'Ortep-3 for Windows (Farrugia, 1997)'
_computing_publication_material
;
WinGX publication routines (Farrugia, 1999),
CRYSCAL (T. Roisnel, local program)
;
_computing_structure_refinement 'SHELXL-97 (Sheldrick, 1997)'
_computing_structure_solution 'SIR97 (Altomare et al., 1999))'
_diffrn_ambient_temperature 200(2)
_diffrn_detector 'CCD plate'
_diffrn_measured_fraction_theta_full 0.993
_diffrn_measured_fraction_theta_max 0.993
_diffrn_measurement_device_type 'APEXII, Bruker-AXS'
_diffrn_measurement_method 'CCD rotation images, thin slices'
_diffrn_radiation_monochromator graphite
_diffrn_radiation_probe x-ray
_diffrn_radiation_type MoK\a
_diffrn_radiation_wavelength 0.71073
_diffrn_reflns_av_R_equivalents 0.0312
_diffrn_reflns_av_unetI/netI 0.031
_diffrn_reflns_limit_h_max 14
_diffrn_reflns_limit_h_min -13
_diffrn_reflns_limit_k_max 8
_diffrn_reflns_limit_k_min -11
_diffrn_reflns_limit_l_max 17
_diffrn_reflns_limit_l_min -17
_diffrn_reflns_number 10042
_diffrn_reflns_theta_full 27.45
_diffrn_reflns_theta_max 27.45
_diffrn_reflns_theta_min 3.04
_exptl_absorpt_coefficient_mu 0.288
_exptl_absorpt_correction_T_max 0.969
_exptl_absorpt_correction_T_min 0.867
_exptl_absorpt_correction_type multi-scan
_exptl_absorpt_process_details
;
[Sheldrick, G.M. (2002). SADABS Bruker AXS Inc., Madison, Wisconsin, USA]
;
_exptl_crystal_colour colourless
_exptl_crystal_density_diffrn 1.405
_exptl_crystal_density_method 'not measured'
_exptl_crystal_description prism
_exptl_crystal_F_000 592
_exptl_crystal_size_max 0.47
_exptl_crystal_size_mid 0.26
_exptl_crystal_size_min 0.11
_refine_diff_density_max 0.209
_refine_diff_density_min -0.378
_refine_diff_density_rms 0.041
_refine_ls_extinction_method none
_refine_ls_goodness_of_fit_ref 1.058
_refine_ls_hydrogen_treatment constr
_refine_ls_matrix_type full
_refine_ls_number_parameters 182
_refine_ls_number_reflns 3101
_refine_ls_number_restraints 0
_refine_ls_restrained_S_all 1.058
_refine_ls_R_factor_all 0.0511
_refine_ls_R_factor_gt 0.0372
_refine_ls_shift/su_max 0.004
_refine_ls_shift/su_mean 0.001
_refine_ls_structure_factor_coef Fsqd
_refine_ls_weighting_details 'calc w=1/[\s^2^(Fo^2^)+(0.0383P)^2^+0.4011P] where P=(Fo^2^+2Fc^2^)/3'
_refine_ls_weighting_scheme calc
_refine_ls_wR_factor_gt 0.0906
_refine_ls_wR_factor_ref 0.098
_reflns_number_gt 2394
_reflns_number_total 3101
_reflns_threshold_expression >2sigma(I)
_cod_data_source_file c2ob26442k.txt
_cod_data_source_block 5b
_cod_original_sg_symbol_H-M 'P 21/c'
_cod_database_code 7152707

loop_
_symmetry_equiv_pos_as_xyz
'x, y, z'
'-x, y+1/2, -z+1/2'
'-x, -y, -z'
'x, -y-1/2, z-1/2'

loop_
_atom_site_label
_atom_site_type_symbol
_atom_site_fract_x
_atom_site_fract_y
_atom_site_fract_z
_atom_site_U_iso_or_equiv
_atom_site_adp_type
_atom_site_occupancy
_atom_site_symmetry_multiplicity
_atom_site_calc_flag
_atom_site_refinement_flags
C1 C 0.34164(15) -0.04142(18) 0.83447(11) 0.0366(4) Uani 1 1 d .
C2 C 0.25859(18) -0.0903(2) 0.76578(13) 0.0478(5) Uani 1 1 d .
H2 H 0.1988 -0.1591 0.7844 0.057 Uiso 1 1 calc R
C3 C 0.26378(17) -0.0373(2) 0.66889(13) 0.0482(5) Uani 1 1 d .
H3 H 0.2065 -0.0697 0.6209 0.058 Uiso 1 1 calc R
C4 C 0.35141(13) 0.06228(18) 0.64118(11) 0.0319(3) Uani 1 1 d .
C5 C 0.43242(15) 0.11133(19) 0.71196(12) 0.0388(4) Uani 1 1 d .
H5 H 0.4921 0.1806 0.6939 0.047 Uiso 1 1 calc R
C6 C 0.42722(15) 0.0599(2) 0.80968(12) 0.0413(4) Uani 1 1 d .
H6 H 0.4823 0.0946 0.8586 0.05 Uiso 1 1 calc R
C7 C 0.35900(14) 0.12012(18) 0.53519(11) 0.0338(4) Uani 1 1 d .
H7 H 0.4412 0.1618 0.5234 0.041 Uiso 1 1 calc R
C8 C 0.26547(14) 0.23114(17) 0.51016(11) 0.0321(3) Uani 1 1 d .
H8 H 0.2575 0.3219 0.5433 0.038 Uiso 1 1 calc R
C9 C 0.19519(13) 0.18755(16) 0.43630(10) 0.0292(3) Uani 1 1 d .
C10 C 0.23498(13) 0.03748(17) 0.40328(11) 0.0307(3) Uani 1 1 d .
O11 O 0.33659(9) 0.00345(13) 0.46328(7) 0.0367(3) Uani 1 1 d .
C12 C 0.13790(15) -0.07341(18) 0.41840(11) 0.0346(4) Uani 1 1 d .
N13 N 0.06442(15) -0.15711(18) 0.43259(12) 0.0506(4) Uani 1 1 d .
C14 C 0.27011(14) 0.03575(18) 0.29547(11) 0.0345(4) Uani 1 1 d .
N15 N 0.29653(13) 0.03793(19) 0.21346(10) 0.0483(4) Uani 1 1 d .
C16 C 0.09086(14) 0.25604(17) 0.38599(10) 0.0305(3) Uani 1 1 d .
O17 O 0.03074(11) 0.19190(13) 0.32515(9) 0.0440(3) Uani 1 1 d .
O18 O 0.07433(10) 0.39228(11) 0.41439(8) 0.0350(3) Uani 1 1 d .
C19 C -0.02736(17) 0.4652(2) 0.36743(13) 0.0473(5) Uani 1 1 d .
H19A H -0.0198 0.4581 0.2946 0.071 Uiso 1 1 calc R
H19B H -0.028 0.5676 0.3872 0.071 Uiso 1 1 calc R
H19C H -0.1028 0.419 0.3888 0.071 Uiso 1 1 calc R
Cl1 Cl 0.33871(4) -0.11121(5) 0.95594(3) 0.05043(15) Uani 1 1 d .

loop_
_atom_site_aniso_label
_atom_site_aniso_U_11
_atom_site_aniso_U_22
_atom_site_aniso_U_33
_atom_site_aniso_U_23
_atom_site_aniso_U_13
_atom_site_aniso_U_12
C1 0.0420(9) 0.0400(9) 0.0278(7) 0.0032(7) -0.0004(6) 0.0117(8)
C2 0.0546(11) 0.0511(11) 0.0377(9) 0.0087(8) -0.0035(8) -0.0137(9)
C3 0.0519(11) 0.0581(12) 0.0344(9) 0.0075(8) -0.0129(8) -0.0179(9)
C4 0.0291(8) 0.0366(9) 0.0299(7) 0.0020(6) -0.0043(6) 0.0030(7)
C5 0.0331(8) 0.0479(10) 0.0354(8) 0.0021(7) -0.0036(7) -0.0044(7)
C6 0.0363(9) 0.0558(11) 0.0318(8) -0.0026(8) -0.0079(7) 0.0010(8)
C7 0.0318(8) 0.0394(9) 0.0301(7) 0.0022(7) -0.0048(6) -0.0037(7)
C8 0.0385(8) 0.0310(8) 0.0267(7) 0.0025(6) -0.0021(6) -0.0046(7)
C9 0.0334(8) 0.0282(8) 0.0258(7) 0.0011(6) 0.0002(6) -0.0003(6)
C10 0.0325(8) 0.0339(8) 0.0255(7) -0.0001(6) -0.0012(6) 0.0020(7)
O11 0.0375(6) 0.0419(7) 0.0308(6) -0.0023(5) -0.0051(5) 0.0092(5)
C12 0.0429(9) 0.0315(9) 0.0295(8) -0.0037(6) 0.0020(7) 0.0025(7)
N13 0.0568(10) 0.0416(9) 0.0535(9) -0.0024(7) 0.0072(8) -0.0098(8)
C14 0.0327(8) 0.0396(9) 0.0311(8) -0.0025(7) -0.0023(6) 0.0022(7)
N15 0.0438(8) 0.0682(11) 0.0328(8) -0.0012(7) 0.0017(6) 0.0038(8)
C16 0.0362(8) 0.0304(8) 0.0249(7) 0.0004(6) -0.0011(6) 0.0005(7)
O17 0.0477(7) 0.0425(7) 0.0417(7) -0.0098(5) -0.0174(5) 0.0043(6)
O18 0.0438(6) 0.0288(6) 0.0323(5) 0.0004(4) -0.0079(5) 0.0048(5)
C19 0.0593(11) 0.0412(10) 0.0414(9) 0.0006(8) -0.0121(8) 0.0182(9)
Cl1 0.0635(3) 0.0566(3) 0.0312(2) 0.00989(19) -0.00312(19) 0.0099(2)

loop_
_atom_type_symbol
_atom_type_description
_atom_type_scat_dispersion_real
_atom_type_scat_dispersion_imag
_atom_type_scat_source
C C 0.0033 0.0016 'International Tables Vol C Tables 4.2.6.8 and 6.1.1.4'
H H 0 0 'International Tables Vol C Tables 4.2.6.8 and 6.1.1.4'
N N 0.0061 0.0033 'International Tables Vol C Tables 4.2.6.8 and 6.1.1.4'
O O 0.0106 0.006 'International Tables Vol C Tables 4.2.6.8 and 6.1.1.4'
Cl Cl 0.1484 0.1585 'International Tables Vol C Tables 4.2.6.8 and 6.1.1.4'

loop_
_geom_angle_atom_site_label_1
_geom_angle_atom_site_label_2
_geom_angle_atom_site_label_3
_geom_angle
C6 C1 C2 121.52(15)
C6 C1 Cl1 119.24(12)
C2 C1 Cl1 119.24(14)
C1 C2 C3 118.81(17)
C1 C2 H2 120.6
C3 C2 H2 120.6
C4 C3 C2 120.83(16)
C4 C3 H3 119.6
C2 C3 H3 119.6
C5 C4 C3 119.19(14)
C5 C4 C7 119.37(14)
C3 C4 C7 121.43(13)
C4 C5 C6 120.42(16)
C4 C5 H5 119.8
C6 C5 H5 119.8
C1 C6 C5 119.20(15)
C1 C6 H6 120.4
C5 C6 H6 120.4
O11 C7 C8 103.77(11)
O11 C7 C4 110.32(13)
C8 C7 C4 114.31(13)
O11 C7 H7 109.4
C8 C7 H7 109.4
C4 C7 H7 109.4
C9 C8 C7 111.59(14)
C9 C8 H8 124.2
C7 C8 H8 124.2
C8 C9 C16 132.17(14)
C8 C9 C10 108.92(13)
C16 C9 C10 118.90(12)
O11 C10 C14 109.77(12)
O11 C10 C12 110.01(12)
C14 C10 C12 108.07(12)
O11 C10 C9 105.49(11)
C14 C10 C9 111.51(13)
C12 C10 C9 111.98(12)
C10 O11 C7 110.15(11)
N13 C12 C10 178.15(17)
N15 C14 C10 178.37(19)
O17 C16 O18 125.58(14)
O17 C16 C9 121.96(14)
O18 C16 C9 112.45(12)
C16 O18 C19 114.90(12)
O18 C19 H19A 109.5
O18 C19 H19B 109.5
H19A C19 H19B 109.5
O18 C19 H19C 109.5
H19A C19 H19C 109.5
H19B C19 H19C 109.5

loop_
_geom_bond_atom_site_label_1
_geom_bond_atom_site_label_2
_geom_bond_distance
C1 C6 1.371(2)
C1 C2 1.376(2)
C1 Cl1 1.7486(15)
C2 C3 1.387(2)
C2 H2 0.95
C3 C4 1.386(2)
C3 H3 0.95
C4 C5 1.380(2)
C4 C7 1.518(2)
C5 C6 1.392(2)
C5 H5 0.95
C6 H6 0.95
C7 O11 1.4640(19)
C7 C8 1.493(2)
C7 H7 1
C8 C9 1.320(2)
C8 H8 0.95
C9 C16 1.478(2)
C9 C10 1.517(2)
C10 O11 1.4169(17)
C10 C14 1.495(2)
C10 C12 1.496(2)
C12 N13 1.137(2)
C14 N15 1.136(2)
C16 O17 1.2062(17)
C16 O18 1.3241(18)
O18 C19 1.4535(19)
C19 H19A 0.98
C19 H19B 0.98
C19 H19C 0.98

loop_
_geom_torsion_atom_site_label_1
_geom_torsion_atom_site_label_2
_geom_torsion_atom_site_label_3
_geom_torsion_atom_site_label_4
_geom_torsion
C6 C1 C2 C3 1.3(3)
Cl1 C1 C2 C3 -178.21(15)
C1 C2 C3 C4 0.5(3)
C2 C3 C4 C5 -1.5(3)
C2 C3 C4 C7 179.40(17)
C3 C4 C5 C6 0.9(3)
C7 C4 C5 C6 179.97(15)
C2 C1 C6 C5 -1.9(3)
Cl1 C1 C6 C5 177.58(13)
C4 C5 C6 C1 0.8(3)
C5 C4 C7 O11 140.57(15)
C3 C4 C7 O11 -40.3(2)
C5 C4 C7 C8 -102.96(17)
C3 C4 C7 C8 76.1(2)
O11 C7 C8 C9 1.36(17)
C4 C7 C8 C9 -118.85(15)
C7 C8 C9 C16 179.26(15)
C7 C8 C9 C10 0.32(17)
C8 C9 C10 O11 -1.94(16)
C16 C9 C10 O11 178.96(12)
C8 C9 C10 C14 -121.05(14)
C16 C9 C10 C14 59.85(17)
C8 C9 C10 C12 117.71(14)
C16 C9 C10 C12 -61.39(17)
C14 C10 O11 C7 123.07(13)
C12 C10 O11 C7 -118.14(13)
C9 C10 O11 C7 2.81(15)
C8 C7 O11 C10 -2.61(15)
C4 C7 O11 C10 120.27(13)
C8 C9 C16 O17 -172.90(16)
C10 C9 C16 O17 5.9(2)
C8 C9 C16 O18 8.1(2)
C10 C9 C16 O18 -173.06(13)
O17 C16 O18 C19 1.2(2)
C9 C16 O18 C19 -179.87(13)
